data_7009254
loop_
_publ_author_name
'De-qiang Ma'
'Shiro Hikichi'
'Munetaka Akita'
'Yoshihiko Moro-oka'

_publ_section_title
;
 An entry to half-sandwich complexes of first row transition metals
 (Ni, Co, Mn) containing the Kl\"aui tripodal ligand, LOMe: synthesis
 and crystal structures of oligomeric, [LOMeM(\m-X)(L)]n
 (n&#x00A0;=&#x00A0;2, 4), and monomeric complexes, LOMeM(L2)(X)
;
_journal_issue 7
_journal_name_full 'J. Chem. Soc., Dalton Trans.'
_journal_page_first 1123
_journal_page_last 1134
_journal_paper_doi 10.1039/a909580b
_journal_year 2000
_chemical_formula_sum 'C17 H39 Co N3 Ni O12 P3'
_chemical_formula_weight 688.06
_chemical_name_common ' compound 9(Ni)'
_chemical_name_systematic
; 
 ? 
;
_space_group_IT_number 14
_symmetry_space_group_name_Hall '-P 2ybc'
_symmetry_space_group_name_H-M 'P 1 21/c 1'
_atom_sites_solution_hydrogens geom
_atom_sites_solution_primary direct
_atom_sites_solution_secondary difmap
_audit_creation_method SHELXL
_cell_angle_alpha 90.00
_cell_angle_beta 94.982(5)
_cell_angle_gamma 90.00
_cell_formula_units_Z 4
_cell_length_a 9.0941(13)
_cell_length_b 17.068(3)
_cell_length_c 17.876(8)
_cell_measurement_temperature 213(2)
_cell_volume 2764.2(14)
_computing_structure_refinement 'SHELXL-93 (Sheldrick, 1993)'
_computing_structure_solution 'SHELXS-86 (Sheldrick, 1990)'
_diffrn_ambient_temperature 213(2)
_diffrn_radiation_monochromator graphite
_diffrn_radiation_source 'fine-focus sealed tube'
_diffrn_radiation_type MoK\a
_diffrn_radiation_wavelength 0.71070
_diffrn_reflns_av_R_equivalents 0.0000
_diffrn_reflns_av_sigmaI/netI 0.0348
_diffrn_reflns_limit_h_max 11
_diffrn_reflns_limit_h_min 0
_diffrn_reflns_limit_k_max 21
_diffrn_reflns_limit_k_min 0
_diffrn_reflns_limit_l_max 23
_diffrn_reflns_limit_l_min -22
_diffrn_reflns_number 5565
_diffrn_reflns_theta_max 27.55
_diffrn_reflns_theta_min 1.65
_exptl_absorpt_coefficient_mu 1.516
_exptl_crystal_density_diffrn 1.653
_exptl_crystal_F_000 1432
_refine_diff_density_max 1.323
_refine_diff_density_min -1.410
_refine_diff_density_rms 0.176
_refine_ls_extinction_method none
_refine_ls_goodness_of_fit_all 1.583
_refine_ls_goodness_of_fit_obs 1.598
_refine_ls_matrix_type full
_refine_ls_number_parameters 371
_refine_ls_number_reflns 5565
_refine_ls_number_restraints 0
_refine_ls_restrained_S_all 1.583
_refine_ls_restrained_S_obs 1.598
_refine_ls_R_factor_all 0.0603
_refine_ls_R_factor_obs 0.0588
_refine_ls_shift/esd_max 0.170
_refine_ls_shift/esd_mean 0.005
_refine_ls_structure_factor_coef Fsqd
_refine_ls_weighting_details 'w=1/[\s^2^(Fo^2^)+(0.1000P)^2^+0.0000P] where P=(Fo^2^+2Fc^2^)/3'
_refine_ls_weighting_scheme calc
_refine_ls_wR_factor_all 0.1789
_refine_ls_wR_factor_obs 0.1776
_reflns_number_observed 5395
_reflns_number_total 5565
_reflns_observed_criterion >2sigma(I)
_cod_data_source_file a909580b.txt
_cod_data_source_block 9
_cod_depositor_comments
;
The following automatic conversions were performed:

'_refine_ls_weighting_scheme' value 'calc
w=1/[\s^2^(Fo^2^)+(0.1000P)^2^+0.0000P] where P=(Fo^2^+2Fc^2^)/3' was
changed to 'calc'. New tag '_refine_ls_weighting_details' was
created. The value of the new tag was set to
'w=1/[\s^2^(Fo^2^)+(0.1000P)^2^+0.0000P] where P=(Fo^2^+2Fc^2^)/3'.

Automatic conversion script
Id: cif_fix_values 3143 2015-03-26 13:38:13Z robertas 
;
_cod_database_code 7009254

loop_
_symmetry_equiv_pos_as_xyz
'x, y, z'
'-x, y+1/2, -z+1/2'
'-x, -y, -z'
'x, -y-1/2, z-1/2'

loop_
_atom_site_aniso_label
_atom_site_aniso_U_11
_atom_site_aniso_U_22
_atom_site_aniso_U_33
_atom_site_aniso_U_23
_atom_site_aniso_U_13
_atom_site_aniso_U_12
Ni1 0.0252(3) 0.0194(2) 0.0298(3) -0.00439(14) 0.0010(2) 0.00352(12)
Co1 0.0246(3) 0.0195(2) 0.0292(3) 0.00187(14) 0.0043(2) 0.00353(13)
P1 0.0264(4) 0.0257(4) 0.0232(4) 0.0006(3) 0.0039(3) 0.0004(3)
P2 0.0462(5) 0.0262(4) 0.0264(4) 0.0016(3) 0.0107(3) 0.0143(3)
P3 0.0247(4) 0.0210(4) 0.0368(4) -0.0043(3) 0.0026(3) 0.0011(3)
O1 0.033(2) 0.036(2) 0.031(2) 0.004(2) -0.0038(13) 0.0025(14)
O1A 0.042(5) 0.041(5) 0.033(4) -0.004(4) -0.017(3) 0.013(4)
O2 0.055(3) 0.036(2) 0.062(3) -0.017(2) 0.000(2) 0.005(2)
O2A 0.052(6) 0.100(9) 0.034(5) -0.003(5) -0.008(4) -0.018(6)
O3 0.051(3) 0.050(3) 0.066(3) 0.003(2) -0.024(2) 0.016(2)
O3A 0.065(7) 0.043(6) 0.074(7) 0.029(5) -0.005(6) 0.011(5)
O11 0.0404(13) 0.0266(11) 0.0333(12) -0.0064(9) -0.0047(9) 0.0076(9)
O12 0.049(2) 0.055(2) 0.0305(13) 0.0049(11) 0.0062(11) 0.0028(11)
O13 0.0250(12) 0.0396(14) 0.057(2) -0.0094(12) -0.0019(10) -0.0008(9)
O21 0.0299(11) 0.0236(11) 0.0330(11) 0.0030(9) 0.0100(8) 0.0056(8)
O22 0.064(2) 0.098(3) 0.118(3) 0.077(3) 0.064(2) 0.054(2)
O23 0.272(7) 0.037(2) 0.037(2) -0.0140(15) -0.049(3) 0.046(3)
O31 0.0249(12) 0.0235(11) 0.055(2) -0.0004(10) 0.0100(10) 0.0040(8)
O32 0.062(2) 0.036(2) 0.094(3) -0.030(2) -0.044(2) 0.0226(13)
O33 0.0361(15) 0.061(2) 0.061(2) 0.0195(15) 0.0213(13) 0.0067(12)
N1 0.031(2) 0.040(2) 0.0277(14) 0.0034(11) 0.0014(11) 0.0032(11)
N2 0.0360(15) 0.0293(14) 0.0329(14) -0.0086(11) -0.0018(11) 0.0117(10)
N3 0.037(2) 0.0227(13) 0.043(2) -0.0001(11) -0.0020(12) 0.0008(10)
C12 0.070(3) 0.064(3) 0.038(2) 0.001(2) 0.024(2) -0.003(2)
C13 0.037(2) 0.050(2) 0.053(2) -0.006(2) -0.004(2) -0.010(2)
C22 0.046(2) 0.051(3) 0.078(3) 0.017(2) 0.020(2) 0.009(2)
C23 0.064(3) 0.048(3) 0.058(3) -0.017(2) -0.011(2) 0.014(2)
C32 0.040(2) 0.044(2) 0.051(2) -0.011(2) -0.015(2) 0.0057(15)
C33 0.037(2) 0.089(4) 0.055(3) 0.010(2) 0.018(2) 0.011(2)
C41 0.032(2) 0.031(2) 0.067(3) 0.013(2) 0.014(2) 0.0140(13)
C42 0.053(2) 0.022(2) 0.046(2) 0.0001(14) 0.009(2) 0.0126(14)
C43 0.038(2) 0.021(2) 0.059(2) 0.0088(15) 0.002(2) 0.0036(12)
C44 0.044(2) 0.034(2) 0.044(2) 0.017(2) 0.0103(15) 0.0103(14)
C45 0.043(2) 0.029(2) 0.052(2) 0.011(2) -0.011(2) 0.0078(14)
C51 0.046(2) 0.022(2) 0.067(3) -0.009(2) 0.000(2) 0.0121(14)
C52 0.046(2) 0.025(2) 0.064(3) -0.011(2) -0.005(2) 0.0036(14)
C53 0.060(3) 0.070(3) 0.032(2) -0.008(2) 0.007(2) 0.030(2)
C54 0.031(2) 0.046(2) 0.048(2) -0.007(2) 0.0021(14) 0.0120(14)
C55 0.035(2) 0.033(2) 0.071(3) 0.000(2) -0.004(2) -0.0066(13)
C56 0.064(3) 0.060(3) 0.051(2) 0.020(2) -0.004(2) -0.010(2)

loop_
_atom_site_label
_atom_site_type_symbol
_atom_site_fract_x
_atom_site_fract_y
_atom_site_fract_z
_atom_site_U_iso_or_equiv
_atom_site_thermal_displace_type
_atom_site_occupancy
_atom_site_calc_flag
_atom_site_refinement_flags
_atom_site_disorder_group
Ni1 Ni 0.66665(4) 0.80240(2) 0.09358(2) 0.0249(2) Uani 1 d . .
Co1 Co 0.83440(4) 0.59985(2) 0.15188(2) 0.0243(2) Uani 1 d . .
P1 P 0.87682(8) 0.70629(5) 0.21613(4) 0.0250(2) Uani 1 d . .
P2 P 0.86896(10) 0.66007(5) 0.04874(5) 0.0325(2) Uani 1 d . .
P3 P 0.60107(9) 0.62625(5) 0.13720(5) 0.0275(2) Uani 1 d . .
O1 O 0.5390(4) 0.8388(3) -0.0096(2) 0.0336(8) Uani 0.68 d P .
O1A O 0.5376(9) 0.7864(6) -0.0087(4) 0.040(2) Uani 0.32 d P .
O2 O 0.4585(6) 0.7390(3) -0.0759(3) 0.0515(11) Uani 0.68 d P .
O2A O 0.3981(13) 0.7694(8) -0.1100(5) 0.063(3) Uani 0.32 d P .
O3 O 0.3341(6) 0.8463(3) -0.0782(3) 0.0574(13) Uani 0.68 d P .
O3A O 0.4137(13) 0.8839(6) -0.0570(7) 0.062(3) Uani 0.32 d P .
O11 O 0.7941(3) 0.77898(14) 0.19358(14) 0.0339(5) Uani 1 d . .
O12 O 0.8691(3) 0.6900(2) 0.3039(2) 0.0446(7) Uani 1 d . .
O13 O 1.0500(3) 0.7215(2) 0.2203(2) 0.0409(6) Uani 1 d . .
O21 O 0.8061(2) 0.74043(13) 0.03381(13) 0.0284(5) Uani 1 d . .
O22 O 1.0411(4) 0.6642(3) 0.0399(3) 0.090(2) Uani 1 d . .
O23 O 0.8203(8) 0.6037(2) -0.0188(2) 0.119(2) Uani 1 d . .
O31 O 0.5461(2) 0.70630(13) 0.1147(2) 0.0342(5) Uani 1 d . .
O32 O 0.5223(4) 0.5647(2) 0.0806(2) 0.0669(11) Uani 1 d . .
O33 O 0.5349(3) 0.6027(2) 0.2141(2) 0.0518(8) Uani 1 d . .
N1 N 0.4441(3) 0.8092(2) -0.0565(2) 0.0331(6) Uani 1 d . .
N2 N 0.5154(3) 0.8756(2) 0.1475(2) 0.0330(6) Uani 1 d . .
N3 N 0.7890(3) 0.9093(2) 0.0820(2) 0.0346(6) Uani 1 d . .
C12 C 0.7356(6) 0.6933(3) 0.3393(3) 0.0560(11) Uani 1 d . .
H12A H 0.6713(15) 0.7318(13) 0.3148(11) 0.056 Uiso 1 calc R .
H12B H 0.7567(7) 0.7073(18) 0.3912(5) 0.056 Uiso 1 calc R .
H12C H 0.6883(18) 0.6429(6) 0.3360(15) 0.056 Uiso 1 calc R .
C13 C 1.1169(4) 0.7783(3) 0.2735(2) 0.0469(9) Uani 1 d . .
H13A H 1.0430(7) 0.8144(10) 0.2873(12) 0.047 Uiso 1 calc R .
H13B H 1.1929(21) 0.8064(11) 0.2508(6) 0.047 Uiso 1 calc R .
H13C H 1.1590(26) 0.7515(3) 0.3175(7) 0.047 Uiso 1 calc R .
C22 C 1.1041(5) 0.7145(3) -0.0082(3) 0.0575(12) Uani 1 d . .
H22A H 1.0464(20) 0.7616(8) -0.0138(14) 0.057 Uiso 1 calc R .
H22B H 1.1072(32) 0.6898(8) -0.0563(6) 0.057 Uiso 1 calc R .
H22C H 1.2026(14) 0.7272(15) 0.0118(9) 0.057 Uiso 1 calc R .
C23 C 0.7339(6) 0.6191(3) -0.0828(3) 0.0580(12) Uani 1 d . .
H23A H 0.6827(27) 0.5723(5) -0.0997(10) 0.058 Uiso 1 calc R .
H23B H 0.7944(7) 0.6370(18) -0.1208(6) 0.058 Uiso 1 calc R .
H23C H 0.6635(24) 0.6590(14) -0.0732(5) 0.058 Uiso 1 calc R .
C32 C 0.4000(4) 0.5841(3) 0.0295(2) 0.0461(9) Uani 1 d . .
H32A H 0.4279(10) 0.6243(12) -0.0041(10) 0.046 Uiso 1 calc R .
H32B H 0.3205(12) 0.6026(16) 0.0567(3) 0.046 Uiso 1 calc R .
H32C H 0.3685(20) 0.5384(5) 0.0011(11) 0.046 Uiso 1 calc R .
C33 C 0.3878(5) 0.6213(4) 0.2281(3) 0.0592(13) Uani 1 d . .
H33A H 0.3261(8) 0.5762(7) 0.2181(18) 0.059 Uiso 1 calc R .
H33B H 0.3527(13) 0.6637(13) 0.1960(13) 0.059 Uiso 1 calc R .
H33C H 0.3851(7) 0.6366(19) 0.2796(6) 0.059 Uiso 1 calc R .
C41 C 1.0203(4) 0.5290(2) 0.1518(3) 0.0428(9) Uani 1 d . .
C42 C 0.8993(4) 0.4908(2) 0.1123(2) 0.0404(8) Uani 1 d . .
C43 C 0.7896(4) 0.4802(2) 0.1610(2) 0.0397(8) Uani 1 d . .
C44 C 0.8402(4) 0.5112(2) 0.2318(2) 0.0401(8) Uani 1 d . .
C45 C 0.9841(4) 0.5415(2) 0.2265(2) 0.0426(9) Uani 1 d . .
C51 C 0.5582(4) 0.9563(2) 0.1279(3) 0.0453(9) Uani 1 d . .
C52 C 0.7229(5) 0.9643(2) 0.1336(3) 0.0455(9) Uani 1 d . .
C53 C 0.5289(5) 0.8644(3) 0.2289(2) 0.0542(12) Uani 1 d . .
H53A H 0.6292(9) 0.8734(17) 0.2483(3) 0.054 Uiso 1 calc R .
H53B H 0.5010(32) 0.8118(6) 0.2403(2) 0.054 Uiso 1 calc R .
H53C H 0.4653(25) 0.9007(12) 0.2516(3) 0.054 Uiso 1 calc R .
C54 C 0.3612(4) 0.8621(2) 0.1202(2) 0.0415(8) Uani 1 d . .
H54A H 0.2984(4) 0.8938(12) 0.1483(11) 0.042 Uiso 1 calc R .
H54B H 0.3374(9) 0.8078(4) 0.1263(15) 0.042 Uiso 1 calc R .
H54C H 0.3466(8) 0.8759(15) 0.0680(5) 0.042 Uiso 1 calc R .
C55 C 0.9457(4) 0.9006(2) 0.1058(3) 0.0466(10) Uani 1 d . .
H55A H 0.9572(4) 0.8800(16) 0.1559(7) 0.047 Uiso 1 calc R .
H55B H 0.9932(7) 0.9508(3) 0.1047(16) 0.047 Uiso 1 calc R .
H55C H 0.9899(8) 0.8654(13) 0.0724(10) 0.047 Uiso 1 calc R .
C56 C 0.7781(6) 0.9418(3) 0.0062(3) 0.0589(12) Uani 1 d . .
H56A H 0.8221(32) 0.9061(9) -0.0269(4) 0.059 Uiso 1 calc R .
H56B H 0.8289(31) 0.9911(9) 0.0065(4) 0.059 Uiso 1 calc R .
H56C H 0.6761(6) 0.9495(18) -0.0109(7) 0.059 Uiso 1 calc R .
H41 H 1.1107 0.5423 0.1323 0.051 Uiso 1 d . .
H42 H 0.8943 0.4751 0.0609 0.050 Uiso 1 d . .
H43 H 0.6959 0.4555 0.1489 0.047 Uiso 1 d . .
H44 H 0.7882 0.5116 0.2757 0.048 Uiso 1 d . .
H45 H 1.0454 0.5646 0.2660 0.052 Uiso 1 d . .
H51A H 0.5183 0.9671 0.0780 0.055 Uiso 1 d . .
H51B H 0.5163 0.9917 0.1615 0.055 Uiso 1 d . .
H52A H 0.7619 0.9538 0.1841 0.055 Uiso 1 d . .
H52B H 0.7484 1.0167 0.1213 0.055 Uiso 1 d . .

loop_
_atom_type_symbol
_atom_type_description
_atom_type_scat_dispersion_real
_atom_type_scat_dispersion_imag
_atom_type_scat_source
C C 0.0033 0.0016 'International Tables Vol C Tables 4.2.6.8 and 6.1.1.4'
H H 0.0000 0.0000 'International Tables Vol C Tables 4.2.6.8 and 6.1.1.4'
N N 0.0061 0.0033 'International Tables Vol C Tables 4.2.6.8 and 6.1.1.4'
O O 0.0106 0.0060 'International Tables Vol C Tables 4.2.6.8 and 6.1.1.4'
P P 0.1023 0.0942 'International Tables Vol C Tables 4.2.6.8 and 6.1.1.4'
Co Co 0.3494 0.9721 'International Tables Vol C Tables 4.2.6.8 and 6.1.1.4'
Ni Ni 0.3393 1.1124 'International Tables Vol C Tables 4.2.6.8 and 6.1.1.4'

loop_
_geom_angle_atom_site_label_1
_geom_angle_atom_site_label_2
_geom_angle_atom_site_label_3
_geom_angle
_geom_angle_site_symmetry_1
_geom_angle_site_symmetry_3
_geom_angle_publ_flag
O21 Ni1 O31 92.81(9) . . ?
O21 Ni1 O11 91.46(10) . . ?
O31 Ni1 O11 87.38(11) . . ?
O21 Ni1 O1A 78.5(2) . . ?
O31 Ni1 O1A 77.7(3) . . ?
O11 Ni1 O1A 161.5(3) . . ?
O21 Ni1 N2 174.32(10) . . ?
O31 Ni1 N2 90.56(11) . . ?
O11 Ni1 N2 93.27(10) . . ?
O1A Ni1 N2 97.7(2) . . ?
O21 Ni1 N3 92.27(11) . . ?
O31 Ni1 N3 174.11(11) . . ?
O11 Ni1 N3 89.51(11) . . ?
O1A Ni1 N3 106.3(3) . . ?
N2 Ni1 N3 84.62(12) . . ?
O21 Ni1 O1 90.83(13) . . ?
O31 Ni1 O1 97.53(14) . . ?
O11 Ni1 O1 174.47(13) . . ?
O1A Ni1 O1 24.0(3) . . ?
N2 Ni1 O1 84.19(14) . . ?
N3 Ni1 O1 85.37(14) . . ?
C45 Co1 C41 39.9(2) . . ?
C45 Co1 C44 39.9(2) . . ?
C41 Co1 C44 66.72(15) . . ?
C45 Co1 C43 66.6(2) . . ?
C41 Co1 C43 66.17(15) . . ?
C44 Co1 C43 39.6(2) . . ?
C45 Co1 C42 66.6(2) . . ?
C41 Co1 C42 39.6(2) . . ?
C44 Co1 C42 66.0(2) . . ?
C43 Co1 C42 38.8(2) . . ?
C45 Co1 P2 129.94(13) . . ?
C41 Co1 P2 95.61(11) . . ?
C44 Co1 P2 159.59(11) . . ?
C43 Co1 P2 125.13(12) . . ?
C42 Co1 P2 93.92(11) . . ?
C45 Co1 P3 139.41(13) . . ?
C41 Co1 P3 155.60(13) . . ?
C44 Co1 P3 101.59(11) . . ?
C43 Co1 P3 90.99(11) . . ?
C42 Co1 P3 116.52(12) . . ?
P2 Co1 P3 90.65(4) . . ?
C45 Co1 P1 89.14(12) . . ?
C41 Co1 P1 112.36(13) . . ?
C44 Co1 P1 104.69(12) . . ?
C43 Co1 P1 143.57(12) . . ?
C42 Co1 P1 151.89(12) . . ?
P2 Co1 P1 91.22(4) . . ?
P3 Co1 P1 90.99(3) . . ?
O11 P1 O13 110.6(2) . . ?
O11 P1 O12 110.22(15) . . ?
O13 P1 O12 96.3(2) . . ?
O11 P1 Co1 119.53(10) . . ?
O13 P1 Co1 106.95(10) . . ?
O12 P1 Co1 110.70(12) . . ?
O21 P2 O23 110.1(2) . . ?
O21 P2 O22 107.8(2) . . ?
O23 P2 O22 99.5(4) . . ?
O21 P2 Co1 120.38(9) . . ?
O23 P2 Co1 108.1(2) . . ?
O22 P2 Co1 108.90(14) . . ?
O31 P3 O32 108.1(2) . . ?
O31 P3 O33 108.57(15) . . ?
O32 P3 O33 101.5(2) . . ?
O31 P3 Co1 121.56(10) . . ?
O32 P3 Co1 108.88(12) . . ?
O33 P3 Co1 106.36(12) . . ?
O1A O1 N1 66.4(5) . . ?
O1A O1 O3A 119.4(7) . . ?
N1 O1 O3A 53.8(5) . . ?
O1A O1 Ni1 73.0(5) . . ?
N1 O1 Ni1 137.2(3) . . ?
O3A O1 Ni1 155.2(5) . . ?
O1 O1A N1 71.2(6) . . ?
O1 O1A O2 120.5(7) . . ?
N1 O1A O2 51.8(4) . . ?
O1 O1A Ni1 83.0(6) . . ?
N1 O1A Ni1 150.8(7) . . ?
O2 O1A Ni1 156.4(6) . . ?
O2A O2 N1 65.5(8) . . ?
O2A O2 O1A 114.6(9) . . ?
N1 O2 O1A 49.5(4) . . ?
O2 O2A N1 70.0(7) . . ?
O2 O2A O3 116.3(9) . . ?
N1 O2A O3 50.1(5) . . ?
O3A O3 N1 70.8(6) . . ?
O3A O3 O2A 113.0(9) . . ?
N1 O3 O2A 50.1(5) . . ?
O3 O3A N1 61.9(7) . . ?
O3 O3A O1 110.7(8) . . ?
N1 O3A O1 51.0(4) . . ?
P1 O11 Ni1 128.53(14) . . ?
C12 O12 P1 122.9(3) . . ?
C13 O13 P1 119.7(3) . . ?
P2 O21 Ni1 129.02(13) . . ?
C22 O22 P2 123.9(3) . . ?
C23 O23 P2 129.1(3) . . ?
P3 O31 Ni1 127.97(14) . . ?
C32 O32 P3 122.9(3) . . ?
C33 O33 P3 121.8(3) . . ?
O1A N1 O3 153.5(6) . . ?
O1A N1 O2A 123.0(9) . . ?
O3 N1 O2A 79.9(7) . . ?
O1A N1 O1 42.4(4) . . ?
O3 N1 O1 120.1(4) . . ?
O2A N1 O1 156.7(7) . . ?
O1A N1 O2 78.8(5) . . ?
O3 N1 O2 120.6(4) . . ?
O2A N1 O2 44.6(6) . . ?
O1 N1 O2 119.0(4) . . ?
O1A N1 O3A 116.9(8) . . ?
O3 N1 O3A 47.4(5) . . ?
O2A N1 O3A 118.9(9) . . ?
O1 N1 O3A 75.2(6) . . ?
O2 N1 O3A 163.1(7) . . ?
C54 N2 C53 107.8(3) . . ?
C54 N2 C51 109.4(3) . . ?
C53 N2 C51 110.8(3) . . ?
C54 N2 Ni1 113.0(2) . . ?
C53 N2 Ni1 111.6(2) . . ?
C51 N2 Ni1 104.1(2) . . ?
C55 N3 C56 107.1(3) . . ?
C55 N3 C52 108.8(3) . . ?
C56 N3 C52 109.9(3) . . ?
C55 N3 Ni1 112.6(2) . . ?
C56 N3 Ni1 114.6(3) . . ?
C52 N3 Ni1 103.7(2) . . ?
C42 C41 C45 107.7(3) . . ?
C42 C41 Co1 70.8(2) . . ?
C45 C41 Co1 70.0(2) . . ?
C43 C42 C41 108.5(4) . . ?
C43 C42 Co1 70.5(2) . . ?
C41 C42 Co1 69.6(2) . . ?
C42 C43 C44 108.4(4) . . ?
C42 C43 Co1 70.6(2) . . ?
C44 C43 Co1 69.7(2) . . ?
C43 C44 C45 107.9(3) . . ?
C43 C44 Co1 70.7(2) . . ?
C45 C44 Co1 70.0(2) . . ?
C44 C45 C41 107.4(3) . . ?
C44 C45 Co1 70.1(2) . . ?
C41 C45 Co1 70.1(2) . . ?
N2 C51 C52 110.5(3) . . ?
N3 C52 C51 110.9(3) . . ?

loop_
_geom_bond_atom_site_label_1
_geom_bond_atom_site_label_2
_geom_bond_distance
_geom_bond_site_symmetry_2
_geom_bond_publ_flag
Ni1 O21 2.026(2) . ?
Ni1 O31 2.026(2) . ?
Ni1 O11 2.083(2) . ?
Ni1 O1A 2.103(7) . ?
Ni1 N2 2.147(3) . ?
Ni1 N3 2.157(3) . ?
Ni1 O1 2.182(4) . ?
Co1 C45 2.076(3) . ?
Co1 C41 2.078(3) . ?
Co1 C44 2.079(3) . ?
Co1 C43 2.092(3) . ?
Co1 C42 2.093(3) . ?
Co1 P2 2.1575(12) . ?
Co1 P3 2.1627(9) . ?
Co1 P1 2.1659(10) . ?
P1 O11 1.489(2) . ?
P1 O13 1.592(3) . ?
P1 O12 1.601(3) . ?
P2 O21 1.501(2) . ?
P2 O23 1.577(4) . ?
P2 O22 1.588(4) . ?
P3 O31 1.498(2) . ?
P3 O32 1.586(3) . ?
P3 O33 1.599(3) . ?
O1 O1A 0.895(9) . ?
O1 N1 1.256(5) . ?
O1 O3A 1.562(10) . ?
O1A N1 1.216(8) . ?
O1A O2 1.570(9) . ?
O2 O2A 0.939(12) . ?
O2 N1 1.257(5) . ?
O2A N1 1.217(11) . ?
O2A O3 1.563(15) . ?
O3 O3A 1.016(12) . ?
O3 N1 1.217(5) . ?
O3A N1 1.303(11) . ?
O12 C12 1.418(5) . ?
O13 C13 1.454(5) . ?
O22 C22 1.375(5) . ?
O23 C23 1.357(6) . ?
O32 C32 1.416(4) . ?
O33 C33 1.418(5) . ?
N2 C54 1.463(5) . ?
N2 C53 1.464(5) . ?
N2 C51 1.480(5) . ?
N3 C55 1.459(5) . ?
N3 C56 1.460(5) . ?
N3 C52 1.479(5) . ?
C41 C42 1.414(6) . ?
C41 C45 1.419(6) . ?
C42 C43 1.391(6) . ?
C43 C44 1.411(6) . ?
C44 C45 1.418(6) . ?
C51 C52 1.499(6) . ?
